data_7152576
loop_
_publ_author_name
'Amara, Zacharias'
'Dr\`ege, Emmanuelle'
'Troufflard, Claire'
'Retailleau, Pascal'
'Joseph, Delphine'

_publ_section_title
;
 Solvent-free double aza-Michael under ultrasound irradiation:
 diastereoselective sequential one-pot synthesis of pyrrolidine Lobelia
 alkaloids analogues.
;
_journal_issue 35
_journal_name_full 'Organic &amp; biomolecular chemistry'
_journal_page_first 7148
_journal_page_last 7157
_journal_paper_doi 10.1039/c2ob25963j
_journal_volume 10
_journal_year 2012
_chemical_formula_moiety 'C33 H29 N O2'
_chemical_formula_sum 'C33 H29 N O2'
_chemical_formula_weight 471.57
_chemical_name_common
;2,2'-(1-benzhydryl-2,5-dihydro-1H-pyrrole-2,5-diyl)bis(1-
phenylethanone)
;
_chemical_name_systematic
;
2,2'-(1-benzhydryl-2,5-dihydro-1H-pyrrole-2,5-diyl)bis(1-phenylethanone)
;
_space_group_IT_number 57
_symmetry_cell_setting orthorhombic
_symmetry_space_group_name_Hall '-P 2c 2b'
_symmetry_space_group_name_H-M 'P b c m'
_atom_sites_solution_hydrogens difmap
_atom_sites_solution_primary direct
_atom_sites_solution_secondary difmap
_audit_creation_method SHELXL-97
_cell_angle_alpha 90.00
_cell_angle_beta 90.00
_cell_angle_gamma 90.00
_cell_formula_units_Z 4
_cell_length_a 8.806(4)
_cell_length_b 11.377(5)
_cell_length_c 26.118(8)
_cell_measurement_reflns_used 2080
_cell_measurement_temperature 293(2)
_cell_measurement_theta_max 23.257
_cell_measurement_theta_min 0.998
_cell_volume 2616.7(18)
_computing_cell_refinement 'DENZO (Otwinowski & Minor, 1997); COLLECT (Nonius B.V., 1999)'
_computing_data_collection 'DENZO (Otwinowski & Minor, 1997); COLLECT (Nonius B.V., 1999)'
_computing_data_reduction 'SCALEPACK (Otwinowski & Minor, 1997)'
_computing_molecular_graphics 'PLATON (Spek, 2003)'
_computing_publication_material 'SHELXL97 (Sheldrick, 2008)'
_computing_structure_refinement 'SHELXL97 (Sheldrick, 2008); CRYSTALBUILDER (Welter, 2006)'
_computing_structure_solution 'SIR97 (Altomare et al, 1999)'
_diffrn_ambient_temperature 293(2)
_diffrn_measured_fraction_theta_full 0.990
_diffrn_measured_fraction_theta_max 0.990
_diffrn_measurement_device_type 'Nonius kappa-CCD diffractometer'
_diffrn_measurement_method 'phi and omega scans'
_diffrn_radiation_monochromator graphite
_diffrn_radiation_source 'fine-focus sealed tube'
_diffrn_radiation_type MoK\a
_diffrn_radiation_wavelength 0.71069
_diffrn_reflns_av_R_equivalents 0.0245
_diffrn_reflns_av_sigmaI/netI 0.0326
_diffrn_reflns_limit_h_max 9
_diffrn_reflns_limit_h_min -9
_diffrn_reflns_limit_k_max 12
_diffrn_reflns_limit_k_min -12
_diffrn_reflns_limit_l_max 28
_diffrn_reflns_limit_l_min -28
_diffrn_reflns_number 11516
_diffrn_reflns_theta_full 23.29
_diffrn_reflns_theta_max 23.29
_diffrn_reflns_theta_min 1.56
_exptl_absorpt_coefficient_mu 0.074
_exptl_absorpt_correction_T_max 0.99
_exptl_absorpt_correction_T_min 0.89
_exptl_absorpt_correction_type multi-scan
_exptl_absorpt_process_details 'Scalepack (Otwinowski & Minor, 1997)'
_exptl_crystal_colour colourless
_exptl_crystal_density_diffrn 1.197
_exptl_crystal_density_method 'not measured'
_exptl_crystal_description plate
_exptl_crystal_F_000 1000
_exptl_crystal_size_max 0.60
_exptl_crystal_size_mid 0.46
_exptl_crystal_size_min 0.10
_refine_diff_density_max 0.385
_refine_diff_density_min -0.180
_refine_diff_density_rms 0.037
_refine_ls_extinction_coef 0.030(6)
_refine_ls_extinction_expression Fc^*^=kFc[1+0.001xFc^2^\l^3^/sin(2\q)]^-1/4^
_refine_ls_extinction_method SHELXL
_refine_ls_goodness_of_fit_ref 1.050
_refine_ls_hydrogen_treatment constr
_refine_ls_matrix_type full
_refine_ls_number_parameters 167
_refine_ls_number_reflns 1919
_refine_ls_number_restraints 0
_refine_ls_restrained_S_all 1.050
_refine_ls_R_factor_all 0.0885
_refine_ls_R_factor_gt 0.0635
_refine_ls_shift/su_max 0.000
_refine_ls_shift/su_mean 0.000
_refine_ls_structure_factor_coef Fsqd
_refine_ls_weighting_details 'calc w=1/[\s^2^(Fo^2^)+(0.1040P)^2^+0.8249P] where P=(Fo^2^+2Fc^2^)/3'
_refine_ls_weighting_scheme calc
_refine_ls_wR_factor_gt 0.1708
_refine_ls_wR_factor_ref 0.1925
_reflns_number_gt 1361
_reflns_number_total 1919
_reflns_threshold_expression >2sigma(I)
_cod_data_source_file c2ob25963j.txt
_cod_data_source_block compound_13d
_cod_database_code 7152576

loop_
_symmetry_equiv_pos_as_xyz
'x, y, z'
'-x, -y, z+1/2'
'x, -y+1/2, -z'
'-x, y+1/2, -z+1/2'
'-x, -y, -z'
'x, y, -z-1/2'
'-x, y-1/2, z'
'x, -y-1/2, z-1/2'

loop_
_atom_site_label
_atom_site_type_symbol
_atom_site_fract_x
_atom_site_fract_y
_atom_site_fract_z
_atom_site_U_iso_or_equiv
_atom_site_adp_type
_atom_site_occupancy
_atom_site_symmetry_multiplicity
_atom_site_calc_flag
_atom_site_refinement_flags
O1 O 0.5945(3) -0.0577(4) 0.36782(12) 0.1716(17) Uani 1 1 d .
N1 N 0.2503(3) 0.0791(2) 0.2500 0.0532(8) Uani 1 2 d S
C1 C 0.0866(4) 0.1042(3) 0.2500 0.0564(10) Uani 1 2 d S
H1 H 0.0329 0.0288 0.2500 0.068 Uiso 1 2 calc SR
C2 C 0.0386(3) 0.1710(2) 0.29773(9) 0.0560(7) Uani 1 1 d .
C3 C 0.1144(3) 0.2688(2) 0.31602(10) 0.0654(8) Uani 1 1 d .
H3 H 0.2004 0.2955 0.2989 0.079 Uiso 1 1 calc R
C4 C 0.0646(4) 0.3277(2) 0.35940(11) 0.0752(9) Uani 1 1 d .
H4 H 0.1177 0.3927 0.3715 0.090 Uiso 1 1 calc R
C5 C -0.0631(4) 0.2896(3) 0.38418(12) 0.0820(10) Uani 1 1 d .
H5 H -0.0969 0.3285 0.4133 0.098 Uiso 1 1 calc R
C6 C -0.1405(4) 0.1952(3) 0.36630(12) 0.0845(10) Uani 1 1 d .
H6 H -0.2280 0.1705 0.3830 0.101 Uiso 1 1 calc R
C7 C -0.0909(3) 0.1356(2) 0.32360(12) 0.0717(9) Uani 1 1 d .
H7 H -0.1450 0.0707 0.3120 0.086 Uiso 1 1 calc R
C8 C 0.2992(3) 0.0111(2) 0.29573(9) 0.0563(7) Uani 1 1 d .
H8 H 0.2137 0.0048 0.3196 0.068 Uiso 1 1 calc R
C9 C 0.3392(5) -0.1101(3) 0.27608(13) 0.1224(16) Uani 1 1 d .
H9 H 0.3605 -0.1749 0.2966 0.147 Uiso 1 1 calc R
C10 C 0.4320(4) 0.0713(3) 0.32269(13) 0.0952(12) Uani 1 1 d .
H10A H 0.5168 0.0781 0.2992 0.114 Uiso 1 1 calc R
H10B H 0.4021 0.1499 0.3329 0.114 Uiso 1 1 calc R
C11 C 0.4805(4) 0.0025(4) 0.36919(15) 0.0983(12) Uani 1 1 d .
C12 C 0.3843(4) 0.0027(3) 0.41591(12) 0.0765(10) Uani 1 1 d .
C13 C 0.2771(5) 0.0863(3) 0.42515(15) 0.1084(13) Uani 1 1 d .
H13 H 0.2604 0.1455 0.4012 0.130 Uiso 1 1 calc R
C14 C 0.1923(6) 0.0841(4) 0.47003(18) 0.1349(18) Uani 1 1 d .
H14 H 0.1193 0.1416 0.4759 0.162 Uiso 1 1 calc R
C15 C 0.2151(6) -0.0009(4) 0.50499(15) 0.1184(15) Uani 1 1 d .
H15 H 0.1593 -0.0008 0.5352 0.142 Uiso 1 1 calc R
C16 C 0.3175(5) -0.0857(3) 0.49655(14) 0.0960(12) Uani 1 1 d .
H16 H 0.3305 -0.1455 0.5204 0.115 Uiso 1 1 calc R
C17 C 0.4031(4) -0.0844(3) 0.45279(13) 0.0819(10) Uani 1 1 d .
H17 H 0.4753 -0.1429 0.4476 0.098 Uiso 1 1 calc R

loop_
_atom_site_aniso_label
_atom_site_aniso_U_11
_atom_site_aniso_U_22
_atom_site_aniso_U_33
_atom_site_aniso_U_23
_atom_site_aniso_U_13
_atom_site_aniso_U_12
O1 0.072(2) 0.313(5) 0.129(3) 0.077(3) -0.0070(17) 0.055(2)
N1 0.0457(18) 0.0636(17) 0.0504(17) 0.000 0.000 0.0040(13)
C1 0.051(2) 0.0508(19) 0.068(2) 0.000 0.000 -0.0037(16)
C2 0.0601(18) 0.0510(14) 0.0570(15) 0.0023(11) 0.0009(12) 0.0140(12)
C3 0.0664(19) 0.0680(17) 0.0619(17) 0.0052(14) 0.0079(14) -0.0003(14)
C4 0.097(2) 0.0614(17) 0.0671(19) -0.0065(14) -0.0024(17) 0.0077(15)
C5 0.091(2) 0.092(2) 0.0636(19) -0.0037(17) 0.0084(18) 0.0340(19)
C6 0.075(2) 0.106(2) 0.072(2) 0.0162(18) 0.0208(17) 0.0099(19)
C7 0.069(2) 0.0690(17) 0.077(2) 0.0100(15) 0.0058(16) -0.0005(14)
C8 0.0519(16) 0.0590(15) 0.0579(15) 0.0076(11) -0.0004(12) 0.0020(11)
C9 0.219(5) 0.0678(19) 0.081(2) 0.0158(16) 0.026(3) 0.050(2)
C10 0.065(2) 0.134(3) 0.086(2) 0.036(2) -0.0221(17) -0.0310(19)
C11 0.057(2) 0.141(3) 0.097(3) 0.032(2) -0.024(2) -0.008(2)
C12 0.073(2) 0.083(2) 0.073(2) 0.0045(16) -0.0326(17) -0.0106(16)
C13 0.145(4) 0.100(3) 0.080(3) 0.0008(19) -0.034(2) 0.021(3)
C14 0.184(5) 0.136(4) 0.085(3) -0.018(3) -0.015(3) 0.063(3)
C15 0.144(4) 0.142(3) 0.069(2) -0.016(2) -0.014(2) 0.021(3)
C16 0.117(3) 0.105(3) 0.066(2) 0.0033(19) -0.023(2) -0.021(2)
C17 0.081(2) 0.085(2) 0.079(2) 0.0022(17) -0.0287(18) -0.0097(16)

loop_
_atom_type_symbol
_atom_type_description
_atom_type_scat_dispersion_real
_atom_type_scat_dispersion_imag
_atom_type_scat_source
C C 0.0033 0.0016 'International Tables Vol C Tables 4.2.6.8 and 6.1.1.4'
H H 0.0000 0.0000 'International Tables Vol C Tables 4.2.6.8 and 6.1.1.4'
N N 0.0061 0.0033 'International Tables Vol C Tables 4.2.6.8 and 6.1.1.4'
O O 0.0106 0.0060 'International Tables Vol C Tables 4.2.6.8 and 6.1.1.4'

loop_
_geom_angle_atom_site_label_1
_geom_angle_atom_site_label_2
_geom_angle_atom_site_label_3
_geom_angle
_geom_angle_site_symmetry_1
_geom_angle_site_symmetry_3
C1 N1 C8 112.65(18) . .
C1 N1 C8 112.65(18) . 6_556
C8 N1 C8 106.9(2) . 6_556
N1 C1 C2 111.73(19) . .
N1 C1 C2 111.73(19) . 6_556
C2 C1 C2 110.2(3) . 6_556
N1 C1 H1 107.7 . .
C2 C1 H1 107.7 . .
C2 C1 H1 107.7 6_556 .
C3 C2 C7 117.6(2) . .
C3 C2 C1 123.5(3) . .
C7 C2 C1 118.9(3) . .
C2 C3 C4 121.2(3) . .
C2 C3 H3 119.4 . .
C4 C3 H3 119.4 . .
C5 C4 C3 119.5(3) . .
C5 C4 H4 120.3 . .
C3 C4 H4 120.3 . .
C6 C5 C4 120.1(3) . .
C6 C5 H5 119.9 . .
C4 C5 H5 119.9 . .
C5 C6 C7 120.7(3) . .
C5 C6 H6 119.7 . .
C7 C6 H6 119.7 . .
C6 C7 C2 120.9(3) . .
C6 C7 H7 119.6 . .
C2 C7 H7 119.6 . .
N1 C8 C9 105.6(2) . .
N1 C8 C10 111.1(2) . .
C9 C8 C10 112.7(3) . .
N1 C8 H8 109.1 . .
C9 C8 H8 109.1 . .
C10 C8 H8 109.1 . .
C9 C9 C8 109.82(16) 6_556 .
C9 C9 H9 125.1 6_556 .
C8 C9 H9 125.1 . .
C11 C10 C8 110.9(3) . .
C11 C10 H10A 109.5 . .
C8 C10 H10A 109.5 . .
C11 C10 H10B 109.5 . .
C8 C10 H10B 109.5 . .
H10A C10 H10B 108.1 . .
O1 C11 C12 119.7(3) . .
O1 C11 C10 120.2(4) . .
C12 C11 C10 120.0(3) . .
C13 C12 C17 117.2(4) . .
C13 C12 C11 122.8(3) . .
C17 C12 C11 120.0(3) . .
C12 C13 C14 120.6(4) . .
C12 C13 H13 119.7 . .
C14 C13 H13 119.7 . .
C15 C14 C13 120.4(4) . .
C15 C14 H14 119.8 . .
C13 C14 H14 119.8 . .
C16 C15 C14 120.4(4) . .
C16 C15 H15 119.8 . .
C14 C15 H15 119.8 . .
C15 C16 C17 120.1(4) . .
C15 C16 H16 120.0 . .
C17 C16 H16 120.0 . .
C16 C17 C12 121.3(4) . .
C16 C17 H17 119.3 . .
C12 C17 H17 119.3 . .

loop_
_geom_bond_atom_site_label_1
_geom_bond_atom_site_label_2
_geom_bond_distance
_geom_bond_site_symmetry_2
O1 C11 1.216(5) .
N1 C1 1.469(5) .
N1 C8 1.486(3) .
N1 C8 1.487(3) 6_556
C1 C2 1.520(3) .
C1 C2 1.520(3) 6_556
C1 H1 0.9800 .
C2 C3 1.382(4) .
C2 C7 1.385(4) .
C3 C4 1.388(4) .
C3 H3 0.9300 .
C4 C5 1.368(4) .
C4 H4 0.9300 .
C5 C6 1.355(5) .
C5 H5 0.9300 .
C6 C7 1.376(4) .
C6 H6 0.9300 .
C7 H7 0.9300 .
C8 C9 1.513(4) .
C8 C10 1.527(4) .
C8 H8 0.9800 .
C9 C9 1.363(7) 6_556
C9 H9 0.9300 .
C10 C11 1.507(5) .
C10 H10A 0.9700 .
C10 H10B 0.9700 .
C11 C12 1.485(5) .
C12 C13 1.362(5) .
C12 C17 1.392(4) .
C13 C14 1.390(6) .
C13 H13 0.9300 .
C14 C15 1.345(6) .
C14 H14 0.9300 .
C15 C16 1.338(5) .
C15 H15 0.9300 .
C16 C17 1.369(5) .
C16 H16 0.9300 .
C17 H17 0.9300 .

loop_
_geom_torsion_atom_site_label_1
_geom_torsion_atom_site_label_2
_geom_torsion_atom_site_label_3
_geom_torsion_atom_site_label_4
_geom_torsion
_geom_torsion_site_symmetry_1
_geom_torsion_site_symmetry_4
C8 N1 C1 C2 57.5(3) . .
C8 N1 C1 C2 178.5(2) 6_556 .
C8 N1 C1 C2 -178.5(2) . 6_556
C8 N1 C1 C2 -57.5(3) 6_556 6_556
N1 C1 C2 C3 47.7(3) . .
C2 C1 C2 C3 -77.1(4) 6_556 .
N1 C1 C2 C7 -134.7(3) . .
C2 C1 C2 C7 100.5(3) 6_556 .
C7 C2 C3 C4 1.4(4) . .
C1 C2 C3 C4 179.0(2) . .
C2 C3 C4 C5 -1.0(4) . .
C3 C4 C5 C6 -0.2(5) . .
C4 C5 C6 C7 0.9(5) . .
C5 C6 C7 C2 -0.4(5) . .
C3 C2 C7 C6 -0.8(4) . .
C1 C2 C7 C6 -178.5(3) . .
C1 N1 C8 C9 109.9(3) . .
C8 N1 C8 C9 -14.4(4) 6_556 .
C1 N1 C8 C10 -127.6(3) . .
C8 N1 C8 C10 108.1(3) 6_556 .
N1 C8 C9 C9 9.1(2) . 6_556
C10 C8 C9 C9 -112.4(2) . 6_556
N1 C8 C10 C11 179.7(3) . .
C9 C8 C10 C11 -62.0(4) . .
C8 C10 C11 O1 103.4(4) . .
C8 C10 C11 C12 -73.1(4) . .
O1 C11 C12 C13 164.2(4) . .
C10 C11 C12 C13 -19.2(5) . .
O1 C11 C12 C17 -15.0(5) . .
C10 C11 C12 C17 161.5(3) . .
C17 C12 C13 C14 0.7(5) . .
C11 C12 C13 C14 -178.6(4) . .
C12 C13 C14 C15 0.0(7) . .
C13 C14 C15 C16 -1.4(7) . .
C14 C15 C16 C17 1.9(6) . .
C15 C16 C17 C12 -1.2(5) . .
C13 C12 C17 C16 -0.1(4) . .
C11 C12 C17 C16 179.2(3) . .
